data_8101045
loop_
_publ_author_name
'Fruzinski, Andrzej'
'Karolak-Wojciechowska, Janina'
'Alibert-Franco, Sandrin'
'Santelli-Rouvier, Cristian'
'Barbe, Jaques'

_publ_section_title
;
Crystal structure of 11,12-dicyano-9,10-ethano-9,10-dihydroanthracene---
acetone (2/1), (C~34~H~20~N~20~)~2~ &#x00B7; C~3~H~6~O
;
_journal_issue 3
_journal_name_full 'Zeitschrift f\"ur Kristallographie - New Crystal Structures'
_journal_page_first 471
_journal_page_last 473
_journal_volume 216
_journal_year 2001
_chemical_formula_moiety 'C34H20N2O * 0.5 C3H6O '
_chemical_formula_structural 'C68 H40 N40 .  C3 H6 O'
_chemical_formula_sum 'C71 H46 N4 O3'
_chemical_formula_weight 501.56
_space_group_IT_number 14
_symmetry_cell_setting monoclinic
_symmetry_space_group_name_Hall '-P 2ybc'
_symmetry_space_group_name_H-M 'P 1 21/c 1'
_cell_angle_alpha 90.00
_cell_angle_beta 108.89(3)
_cell_angle_gamma 90.00
_cell_formula_units_Z 4
_cell_length_a 10.726(2)
_cell_length_b 34.928(7)
_cell_length_c 15.263(3)
_cell_measurement_temperature 293(2)
_cell_volume 5410.1(18)
_diffrn_ambient_temperature 293(2)
_exptl_crystal_density_diffrn 1.232
_cod_original_sg_symbol_H-M 'P 21/c'
_cod_original_formula_sum ' C71 H46 N4 O3'
_cod_database_code 8101045

loop_
_symmetry_equiv_pos_as_xyz
'x, y, z'
'-x, y+1/2, -z+1/2'
'-x, -y, -z'
'x, -y-1/2, z-1/2'

loop_
_atom_site_label
_atom_site_type_symbol
_atom_site_fract_x
_atom_site_fract_y
_atom_site_fract_z
_atom_site_U_iso_or_equiv
_atom_site_adp_type
_atom_site_occupancy
_atom_site_symmetry_multiplicity
_atom_site_calc_flag
_atom_site_refinement_flags
_atom_site_disorder_assembly
_atom_site_disorder_group
O' O 0.02400(14) 0.21862(4) 0.90733(10) 0.0482(4) Uani 1 4 d . . .
C1A C 0.38014(19) 0.21896(6) 1.19504(14) 0.0426(5) Uani 1 4 d . . .
C1 C 0.3854(2) 0.20436(8) 1.28015(16) 0.0553(6) Uani 1 4 d . . .
H1 H 0.3270 0.2128 1.3097 0.083 Uiso 1 4 d R . .
C2 C 0.4797(3) 0.17661(8) 1.32105(18) 0.0642(7) Uani 1 4 d . . .
H2 H 0.4837 0.1664 1.3782 0.096 Uiso 1 4 d R . .
C3 C 0.5672(3) 0.16433(8) 1.27845(18) 0.0608(6) Uani 1 4 d . . .
H3 H 0.6297 0.1459 1.3068 0.091 Uiso 1 4 d R . .
C4 C 0.5629(2) 0.17917(7) 1.19348(17) 0.0526(6) Uani 1 4 d . . .
H4 H 0.6225 0.1709 1.1647 0.079 Uiso 1 4 d R . .
C4A C 0.46946(19) 0.20641(6) 1.15222(14) 0.0417(5) Uani 1 4 d . . .
C5 C 0.5508(3) 0.29382(8) 1.06520(18) 0.0608(6) Uani 1 4 d . . .
H5 H 0.6130 0.2854 1.0389 0.091 Uiso 1 4 d R . .
C5A C 0.4619(2) 0.26874(6) 1.08163(15) 0.0457(5) Uani 1 4 d . . .
C6 C 0.5451(3) 0.33203(9) 1.0891(2) 0.0783(9) Uani 1 4 d . . .
H6 H 0.6038 0.3494 1.0779 0.117 Uiso 1 4 d R . .
C7 C 0.4547(3) 0.34453(8) 1.1286(2) 0.0723(8) Uani 1 4 d . . .
H7 H 0.4533 0.3702 1.1442 0.108 Uiso 1 4 d R . .
C8 C 0.3655(3) 0.31923(7) 1.14556(17) 0.0588(6) Uani 1 4 d . . .
H8 H 0.3035 0.3277 1.1718 0.088 Uiso 1 4 d R . .
C8A C 0.3709(2) 0.28145(6) 1.12266(14) 0.0458(5) Uani 1 4 d . . .
C9 C 0.2856(2) 0.24922(6) 1.13927(14) 0.0442(5) Uani 1 4 d . . .
H9 H 0.2215 0.2591 1.1695 0.066 Uiso 1 4 d R . .
C10 C 0.4497(2) 0.22600(6) 1.06034(14) 0.0430(5) Uani 1 4 d . . .
H10 H 0.5210 0.2167 1.0282 0.064 Uiso 1 4 d R . .
C11 C 0.3044(2) 0.21926(6) 1.00321(14) 0.0425(5) Uani 1 4 d . . .
C12 C 0.2180(2) 0.23190(6) 1.04358(14) 0.0416(5) Uani 1 4 d . . .
C13 C 0.2776(2) 0.20124(8) 0.91577(16) 0.0533(6) Uani 1 4 d . . .
N14 N 0.2680(2) 0.18620(9) 0.84766(17) 0.0819(8) Uani 1 4 d . . .
C1'A C -0.1491(2) 0.21278(6) 1.00063(15) 0.0436(5) Uani 1 4 d . . .
C1' C -0.2120(2) 0.17967(7) 1.01263(18) 0.0551(6) Uani 1 4 d . . .
H1' H -0.1724 0.1633 1.0619 0.083 Uiso 1 4 d R . .
C2' C -0.3354(3) 0.17129(8) 0.9504(2) 0.0653(7) Uani 1 4 d . . .
H2' H -0.3793 0.1494 0.9588 0.098 Uiso 1 4 d R . .
C3' C -0.3928(2) 0.19485(9) 0.8769(2) 0.0650(7) Uani 1 4 d . . .
H3' H -0.4751 0.1887 0.8354 0.097 Uiso 1 4 d R . .
C4' C -0.3299(2) 0.22776(8) 0.86341(16) 0.0537(6) Uani 1 4 d . . .
H4' H -0.3690 0.2436 0.8130 0.081 Uiso 1 4 d R . .
C4'A C -0.2090(2) 0.23685(7) 0.92586(14) 0.0435(5) Uani 1 4 d . . .
C5'A C -0.09980(19) 0.29179(6) 1.01699(14) 0.0422(5) Uani 1 4 d . . .
C5' C -0.1259(2) 0.32945(7) 1.03227(18) 0.0566(6) Uani 1 4 d . . .
H5' H -0.1627 0.3459 0.9828 0.085 Uiso 1 4 d R . .
C6' C -0.0964(3) 0.34223(8) 1.1224(2) 0.0699(7) Uani 1 4 d . . .
H6' H -0.1138 0.3675 1.1334 0.105 Uiso 1 4 d R . .
C7' C -0.0418(3) 0.31816(8) 1.19556(19) 0.0682(7) Uani 1 4 d . . .
H7' H -0.0235 0.3271 1.2558 0.102 Uiso 1 4 d R . .
C8' C -0.0142(2) 0.28072(8) 1.18051(16) 0.0544(6) Uani 1 4 d . . .
H8' H 0.0229 0.2645 1.2304 0.082 Uiso 1 4 d R . .
C8'A C -0.04131(19) 0.26754(6) 1.09149(14) 0.0416(5) Uani 1 4 d . . .
C9' C -0.0175(2) 0.22708(6) 1.06226(14) 0.0416(5) Uani 1 4 d . . .
H9' H 0.0411 0.2087 1.1176 0.062 Uiso 1 4 d R . .
C10' C -0.1292(2) 0.27220(6) 0.92406(14) 0.0436(5) Uani 1 4 d . . .
H10' H -0.1591 0.2894 0.8716 0.065 Uiso 1 4 d R . .
C11' C 0.0067(2) 0.25855(6) 0.92341(14) 0.0442(5) Uani 1 4 d . . .
C12' C 0.07314(19) 0.23282(6) 1.00157(14) 0.0407(5) Uani 1 4 d . . .
C13' C 0.0832(2) 0.28482(7) 0.88855(17) 0.0552(6) Uani 1 4 d . . .
N14' N 0.1388(3) 0.30666(8) 0.8604(2) 0.0906(9) Uani 1 4 d . . .
O" O 0.94999(17) 0.08311(5) 0.12357(12) 0.0606(4) Uani 1 4 d . . .
C1*A C 0.8095(2) 0.03559(7) 0.35577(16) 0.0526(6) Uani 1 4 d . . .
C1* C 0.8589(3) 0.04951(8) 0.44455(19) 0.0722(8) Uani 1 4 d . . .
H1* H 0.9471 0.0461 0.4792 0.108 Uiso 1 4 d R . .
C2* C 0.7736(5) 0.06867(9) 0.4817(3) 0.0933(12) Uani 1 4 d . . .
H2* H 0.8058 0.0783 0.5417 0.140 Uiso 1 4 d R . .
C3* C 0.6451(5) 0.07362(9) 0.4320(3) 0.0931(11) Uani 1 4 d . . .
H3* H 0.5901 0.0864 0.4585 0.140 Uiso 1 4 d R . .
C4* C 0.5945(3) 0.05993(8) 0.3426(3) 0.0790(9) Uani 1 4 d . . .
H4* H 0.5059 0.0633 0.3088 0.119 Uiso 1 4 d R . .
C4*A C 0.6782(2) 0.04106(7) 0.30424(18) 0.0555(6) Uani 1 4 d . . .
C5*A C 0.6811(3) -0.01811(8) 0.22096(17) 0.0587(6) Uani 1 4 d . . .
C5* C 0.6001(3) -0.04901(9) 0.1866(2) 0.0770(8) Uani 1 4 d . . .
H5* H 0.5124 -0.0453 0.1512 0.116 Uiso 1 4 d R . .
C6* C 0.6508(5) -0.08548(10) 0.2051(3) 0.0936(11) Uani 1 4 d . . .
H6* H 0.5968 -0.1064 0.1819 0.140 Uiso 1 4 d R . .
C7* C 0.7811(4) -0.09115(9) 0.2577(3) 0.0917(11) Uani 1 4 d . . .
H7* H 0.8143 -0.1159 0.2699 0.138 Uiso 1 4 d R . .
C8* C 0.8613(3) -0.06004(8) 0.2918(2) 0.0740(8) Uani 1 4 d . . .
H8* H 0.9488 -0.0638 0.3277 0.111 Uiso 1 4 d R . .
C8*A C 0.8120(2) -0.02366(7) 0.27316(17) 0.0544(6) Uani 1 4 d . . .
C9* C 0.8855(2) 0.01385(7) 0.30364(16) 0.0511(6) Uani 1 4 d . . .
H9* H 0.9797 0.0129 0.3395 0.077 Uiso 1 4 d R . .
C10* C 0.6442(2) 0.02405(8) 0.20758(18) 0.0585(6) Uani 1 4 d . . .
H10* H 0.5405 0.0283 0.1728 0.088 Uiso 1 4 d R . .
C11* C 0.7423(2) 0.04204(7) 0.16568(16) 0.0559(6) Uani 1 4 d . . .
C12* C 0.8688(2) 0.03747(7) 0.21606(15) 0.0500(5) Uani 1 4 d . . .
C13* C 0.6922(3) 0.06199(9) 0.0807(2) 0.0758(9) Uani 1 4 d . . .
N14* N 0.6411(3) 0.07619(11) 0.0113(2) 0.1214(13) Uani 1 4 d . . .
C1"A C 1.2187(2) 0.08007(7) 0.33288(17) 0.0516(6) Uani 1 4 d . . .
C1" C 1.2847(3) 0.09260(8) 0.42116(19) 0.0676(7) Uani 1 4 d . . .
H1" H 1.2987 0.1186 0.4337 0.101 Uiso 1 4 d R . .
C2" C 1.3293(4) 0.06577(10) 0.4914(2) 0.0860(10) Uani 1 4 d . . .
H2" H 1.3737 0.0739 0.5514 0.129 Uiso 1 4 d R . .
C3" C 1.3106(3) 0.02744(9) 0.4731(2) 0.0814(9) Uani 1 4 d . . .
H3" H 1.3427 0.0098 0.5207 0.122 Uiso 1 4 d R . .
C4" C 1.2437(3) 0.01486(8) 0.3849(2) 0.0646(7) Uani 1 4 d . . .
H4" H 1.2316 -0.0112 0.3728 0.097 Uiso 1 4 d R . .
C4"A C 1.1946(2) 0.04101(7) 0.31480(17) 0.0506(5) Uani 1 4 d . . .
C5"A C 1.1859(2) 0.05030(8) 0.15570(18) 0.0578(6) Uani 1 4 d . . .
C5" C 1.2249(3) 0.03178(10) 0.0889(2) 0.0765(8) Uani 1 4 d . . .
H5" H 1.2075 0.0059 0.0768 0.115 Uiso 1 4 d R . .
C6" C 1.2911(4) 0.05286(14) 0.0402(2) 0.0945(11) Uani 1 4 d . . .
H6" H 1.3178 0.0409 -0.0051 0.142 Uiso 1 4 d R . .
C7" C 1.3172(3) 0.09083(13) 0.0580(3) 0.0924(10) Uani 1 4 d . . .
H7" H 1.3621 0.1043 0.0250 0.139 Uiso 1 4 d R . .
C8" C 1.2783(3) 0.10943(9) 0.1239(2) 0.0711(8) Uani 1 4 d . . .
H8" H 1.2959 0.1354 0.1353 0.107 Uiso 1 4 d R . .
C8"A C 1.2127(2) 0.08899(7) 0.17339(17) 0.0555(6) Uani 1 4 d . . .
C9" C 1.1626(2) 0.10485(7) 0.24737(17) 0.0512(5) Uani 1 4 d . . .
H9" H 1.2017 0.1343 0.2609 0.077 Uiso 1 4 d R . .
C10" C 1.1140(2) 0.03228(7) 0.21552(17) 0.0521(6) Uani 1 4 d . . .
H10" H 1.0806 0.0025 0.2044 0.078 Uiso 1 4 d R . .
C11" C 1.0135(2) 0.09640(7) 0.21680(17) 0.0507(5) Uani 1 4 d . . .
C12" C 0.9835(2) 0.05530(7) 0.19863(16) 0.0494(5) Uani 1 4 d . . .
C13" C 0.9329(2) 0.12043(8) 0.25296(19) 0.0600(6) Uani 1 4 d . . .
N14" N 0.8710(3) 0.14003(8) 0.2819(2) 0.0927(9) Uani 1 4 d . . .
C2R C 0.8534(4) 0.08636(10) 0.8104(3) 0.0920(11) Uani 1 4 d . . .
O2R O 0.8620(4) 0.06854(11) 0.7460(3) 0.1560(14) Uani 1 4 d . . .
C3R C 0.7295(9) 0.1017(3) 0.8017(6) 0.264(5) Uani 1 4 d . . .
H3RA H 0.6621 0.0857 0.7617 0.397 Uiso 1 4 d R . .
H3RB H 0.7228 0.1270 0.7758 0.397 Uiso 1 4 d R . .
H3RC H 0.7185 0.1030 0.8616 0.397 Uiso 1 4 d R . .
C1R C 0.9583(8) 0.0981(3) 0.8911(4) 0.238(4) Uani 1 4 d . . .
H1RA H 1.0206 0.0776 0.9113 0.357 Uiso 1 4 d R . .
H1RB H 0.9230 0.1045 0.9395 0.357 Uiso 1 4 d R . .
H1RC H 1.0015 0.1201 0.8765 0.357 Uiso 1 4 d R . .

loop_
_atom_site_aniso_label
_atom_site_aniso_U_11
_atom_site_aniso_U_22
_atom_site_aniso_U_33
_atom_site_aniso_U_23
_atom_site_aniso_U_13
_atom_site_aniso_U_12
O' 0.0439(8) 0.0608(10) 0.0372(8) -0.0051(7) 0.0093(6) 0.0062(7)
C1A 0.0331(10) 0.0535(12) 0.0394(11) -0.0029(9) 0.0091(9) -0.0034(9)
C1 0.0497(13) 0.0710(16) 0.0460(13) 0.0016(11) 0.0165(10) -0.0116(12)
C2 0.0603(15) 0.0747(17) 0.0490(14) 0.0171(12) 0.0060(12) -0.0135(13)
C3 0.0526(14) 0.0591(15) 0.0615(15) 0.0124(12) 0.0057(12) 0.0007(12)
C4 0.0399(12) 0.0564(14) 0.0566(14) 0.0021(11) 0.0086(10) 0.0034(10)
C4A 0.0330(10) 0.0485(12) 0.0409(11) -0.0014(9) 0.0082(8) -0.0003(9)
C5 0.0565(15) 0.0710(17) 0.0546(14) 0.0122(12) 0.0176(12) -0.0029(12)
C5A 0.0405(11) 0.0551(13) 0.0383(11) 0.0046(9) 0.0085(9) 0.0042(10)
C6 0.093(2) 0.0651(18) 0.0712(19) 0.0162(15) 0.0192(17) -0.0162(16)
C7 0.090(2) 0.0520(15) 0.0641(17) 0.0044(13) 0.0107(15) 0.0013(15)
C8 0.0631(15) 0.0539(14) 0.0504(14) -0.0024(11) 0.0058(11) 0.0108(12)
C8A 0.0428(11) 0.0523(13) 0.0380(11) 0.0007(9) 0.0070(9) 0.0078(10)
C9 0.0340(10) 0.0587(13) 0.0381(11) -0.0072(9) 0.0093(9) 0.0053(9)
C10 0.0326(10) 0.0563(13) 0.0395(11) -0.0011(9) 0.0110(9) 0.0050(9)
C11 0.0354(10) 0.0523(12) 0.0373(11) -0.0024(9) 0.0084(9) 0.0063(9)
C12 0.0337(10) 0.0513(12) 0.0382(11) -0.0021(9) 0.0094(9) 0.0037(9)
C13 0.0401(12) 0.0734(16) 0.0457(13) -0.0093(12) 0.0131(10) 0.0061(11)
N14 0.0573(14) 0.127(2) 0.0608(14) -0.0376(15) 0.0178(11) 0.0025(14)
C1'A 0.0378(11) 0.0510(12) 0.0423(11) 0.0002(9) 0.0133(9) 0.0030(9)
C1' 0.0529(14) 0.0535(14) 0.0616(15) 0.0021(11) 0.0223(12) -0.0007(11)
C2' 0.0560(15) 0.0633(16) 0.0810(19) -0.0159(14) 0.0282(14) -0.0150(13)
C3' 0.0433(13) 0.0820(19) 0.0670(17) -0.0253(15) 0.0141(12) -0.0061(13)
C4' 0.0380(12) 0.0720(16) 0.0468(13) -0.0073(11) 0.0078(10) 0.0071(11)
C4'A 0.0353(10) 0.0578(13) 0.0368(11) -0.0014(9) 0.0111(9) 0.0053(9)
C5'A 0.0337(10) 0.0510(12) 0.0408(11) 0.0021(9) 0.0105(8) 0.0038(9)
C5' 0.0536(14) 0.0537(14) 0.0599(15) 0.0062(11) 0.0149(11) 0.0098(11)
C6' 0.0787(19) 0.0599(16) 0.0661(17) -0.0132(13) 0.0167(14) 0.0106(14)
C7' 0.0692(17) 0.0803(19) 0.0502(14) -0.0147(13) 0.0125(12) 0.0122(14)
C8' 0.0493(13) 0.0734(16) 0.0378(12) 0.0002(11) 0.0104(10) 0.0092(11)
C8'A 0.0324(10) 0.0546(13) 0.0378(11) 0.0033(9) 0.0113(8) 0.0036(9)
C9' 0.0356(10) 0.0517(12) 0.0358(10) 0.0071(9) 0.0093(8) 0.0054(9)
C10' 0.0368(11) 0.0566(13) 0.0362(11) 0.0115(9) 0.0100(9) 0.0111(9)
C11' 0.0409(11) 0.0527(13) 0.0383(11) 0.0040(9) 0.0122(9) 0.0061(9)
C12' 0.0332(10) 0.0506(12) 0.0359(10) -0.0012(9) 0.0077(8) 0.0036(9)
C13' 0.0512(13) 0.0643(15) 0.0583(14) 0.0103(12) 0.0290(12) 0.0076(12)
N14' 0.0861(18) 0.0870(18) 0.125(2) 0.0327(17) 0.0711(18) 0.0146(15)
O" 0.0610(10) 0.0653(11) 0.0534(10) 0.0112(8) 0.0157(8) -0.0054(8)
C1*A 0.0580(14) 0.0502(13) 0.0484(13) 0.0047(10) 0.0159(11) -0.0128(11)
C1* 0.099(2) 0.0601(16) 0.0561(15) -0.0024(13) 0.0223(15) -0.0261(15)
C2* 0.154(4) 0.0609(19) 0.075(2) -0.0145(16) 0.051(3) -0.024(2)
C3* 0.143(4) 0.0571(18) 0.101(3) -0.0030(18) 0.069(3) 0.003(2)
C4* 0.083(2) 0.0584(17) 0.107(3) 0.0227(17) 0.0453(19) 0.0088(15)
C4*A 0.0579(14) 0.0503(13) 0.0601(15) 0.0086(11) 0.0217(12) -0.0041(11)
C5*A 0.0572(14) 0.0653(16) 0.0509(14) -0.0023(11) 0.0139(11) -0.0183(12)
C5* 0.0790(19) 0.080(2) 0.0695(18) -0.0109(15) 0.0210(15) -0.0362(16)
C6* 0.129(3) 0.069(2) 0.093(2) -0.0235(18) 0.049(2) -0.040(2)
C7* 0.117(3) 0.0573(18) 0.118(3) -0.0057(18) 0.062(3) -0.0111(19)
C8* 0.0777(19) 0.0655(18) 0.089(2) 0.0096(15) 0.0408(17) 0.0021(15)
C8*A 0.0541(14) 0.0573(15) 0.0535(14) 0.0034(11) 0.0199(11) -0.0076(11)
C9* 0.0402(11) 0.0615(14) 0.0470(12) 0.0086(10) 0.0076(10) -0.0095(10)
C10* 0.0429(12) 0.0689(16) 0.0572(14) 0.0110(12) 0.0069(11) -0.0095(11)
C11* 0.0491(13) 0.0635(15) 0.0481(13) 0.0074(11) 0.0064(11) -0.0132(11)
C12* 0.0479(13) 0.0556(13) 0.0426(12) 0.0021(10) 0.0096(10) -0.0135(10)
C13* 0.0613(16) 0.095(2) 0.0576(16) 0.0213(15) 0.0009(13) -0.0215(15)
N14* 0.095(2) 0.154(3) 0.083(2) 0.057(2) -0.0146(17) -0.036(2)
C1"A 0.0455(12) 0.0485(13) 0.0619(14) -0.0016(11) 0.0189(11) -0.0057(10)
C1" 0.0700(17) 0.0623(16) 0.0665(17) -0.0066(13) 0.0167(14) -0.0173(13)
C2" 0.098(2) 0.086(2) 0.0597(17) -0.0005(15) 0.0059(16) -0.0250(18)
C3" 0.085(2) 0.077(2) 0.0680(19) 0.0170(15) 0.0053(16) -0.0116(16)
C4" 0.0634(16) 0.0536(15) 0.0722(17) 0.0098(13) 0.0156(14) -0.0053(12)
C4"A 0.0464(12) 0.0464(12) 0.0601(14) 0.0001(10) 0.0188(11) -0.0023(10)
C5"A 0.0531(14) 0.0648(16) 0.0606(15) -0.0023(12) 0.0253(12) 0.0016(12)
C5" 0.0739(18) 0.092(2) 0.0715(18) -0.0100(16) 0.0336(16) 0.0043(16)
C6" 0.083(2) 0.139(3) 0.075(2) -0.005(2) 0.0447(18) 0.010(2)
C7" 0.076(2) 0.125(3) 0.088(2) 0.014(2) 0.0437(19) -0.005(2)
C8" 0.0569(15) 0.086(2) 0.0746(18) 0.0150(15) 0.0273(14) -0.0090(14)
C8"A 0.0448(12) 0.0632(15) 0.0593(14) 0.0047(12) 0.0180(11) -0.0047(11)
C9" 0.0464(12) 0.0440(12) 0.0638(14) 0.0014(10) 0.0189(11) -0.0056(10)
C10" 0.0551(13) 0.0452(12) 0.0590(14) -0.0037(10) 0.0229(11) -0.0059(10)
C11" 0.0457(12) 0.0495(13) 0.0578(14) 0.0002(10) 0.0179(11) -0.0033(10)
C12" 0.0494(13) 0.0493(13) 0.0496(12) 0.0014(10) 0.0161(10) -0.0073(10)
C13" 0.0488(13) 0.0592(15) 0.0695(16) 0.0030(12) 0.0156(12) 0.0044(12)
N14" 0.0691(16) 0.0856(18) 0.128(2) -0.0155(17) 0.0378(17) 0.0166(14)
C2R 0.121(3) 0.075(2) 0.103(3) 0.0068(19) 0.068(3) 0.013(2)
O2R 0.147(3) 0.164(3) 0.184(3) -0.077(3) 0.090(3) -0.017(2)
C3R 0.249(9) 0.375(13) 0.201(7) 0.015(8) 0.117(7) 0.179(9)
C1R 0.186(7) 0.411(13) 0.107(4) 0.007(6) 0.031(5) -0.013(8)

loop_
_geom_bond_atom_site_label_1
_geom_bond_atom_site_label_2
_geom_bond_distance
_geom_bond_site_symmetry_2
_geom_bond_publ_flag
O' C11' 1.439(3) . ?
O' C12' 1.450(2) . ?
C1A C1 1.380(3) . ?
C1A C4A 1.394(3) . ?
C1A C9 1.520(3) . ?
C1 C2 1.394(4) . ?
C1 H1 0.9299 . ?
C2 C3 1.372(4) . ?
C2 H2 0.9300 . ?
C3 C4 1.383(4) . ?
C3 H3 0.9300 . ?
C4 C4A 1.378(3) . ?
C4 H4 0.9300 . ?
C4A C10 1.512(3) . ?
C5 C5A 1.376(3) . ?
C5 C6 1.390(4) . ?
C5 H5 0.9301 . ?
C5A C8A 1.392(3) . ?
C5A C10 1.525(3) . ?
C6 C7 1.368(5) . ?
C6 H6 0.9299 . ?
C7 C8 1.387(4) . ?
C7 H7 0.9301 . ?
C8 C8A 1.371(3) . ?
C8 H8 0.9300 . ?
C8A C9 1.523(3) . ?
C9 C12 1.529(3) . ?
C9 H9 1.0053 . ?
C10 C11 1.537(3) . ?
C10 H10 1.0833 . ?
C11 C12 1.343(3) . ?
C11 C13 1.418(3) . ?
C12 C12' 1.477(3) . ?
C13 N14 1.139(3) . ?
C1'A C1' 1.380(3) . ?
C1'A C4'A 1.395(3) . ?
C1'A C9' 1.506(3) . ?
C1' C2' 1.387(4) . ?
C1' H1' 0.9301 . ?
C2' C3' 1.367(4) . ?
C2' H2' 0.9300 . ?
C3' C4' 1.381(4) . ?
C3' H3' 0.9300 . ?
C4' C4'A 1.375(3) . ?
C4' H4' 0.9300 . ?
C4'A C10' 1.508(3) . ?
C5'A C5' 1.380(3) . ?
C5'A C8'A 1.393(3) . ?
C5'A C10' 1.513(3) . ?
C5' C6' 1.381(4) . ?
C5' H5' 0.9299 . ?
C6' C7' 1.369(4) . ?
C6' H6' 0.9302 . ?
C7' C8' 1.377(4) . ?
C7' H7' 0.9300 . ?
C8' C8'A 1.374(3) . ?
C8' H8' 0.9299 . ?
C8'A C9' 1.528(3) . ?
C9' C12' 1.558(3) . ?
C9' H9' 1.0848 . ?
C10' C11' 1.536(3) . ?
C10' H10' 0.9697 . ?
C11' C13' 1.443(3) . ?
C11' C12' 1.479(3) . ?
C13' N14' 1.135(3) . ?
O" C11" 1.441(3) . ?
O" C12" 1.455(3) . ?
C1*A C1* 1.374(4) . ?
C1*A C4*A 1.386(3) . ?
C1*A C9* 1.514(4) . ?
C1* C2* 1.394(5) . ?
C1* H1* 0.9300 . ?
C2* C3* 1.352(6) . ?
C2* H2* 0.9299 . ?
C3* C4* 1.381(5) . ?
C3* H3* 0.9299 . ?
C4* C4*A 1.387(4) . ?
C4* H4* 0.9300 . ?
C4*A C10* 1.521(4) . ?
C5*A C5* 1.378(4) . ?
C5*A C8*A 1.385(4) . ?
C5*A C10* 1.521(4) . ?
C5* C6* 1.378(5) . ?
C5* H5* 0.9300 . ?
C6* C7* 1.382(6) . ?
C6* H6* 0.9299 . ?
C7* C8* 1.379(5) . ?
C7* H7* 0.9298 . ?
C8* C8*A 1.370(4) . ?
C8* H8* 0.9300 . ?
C8*A C9* 1.522(3) . ?
C9* C12* 1.531(3) . ?
C9* H9* 0.9815 . ?
C10* C11* 1.532(3) . ?
C10* H10* 1.0762 . ?
C11* C12* 1.334(3) . ?
C11* C13* 1.416(4) . ?
C12* C12" 1.479(3) . ?
C13* N14* 1.137(4) . ?
C1"A C1" 1.375(4) . ?
C1"A C4"A 1.399(3) . ?
C1"A C9" 1.519(3) . ?
C1" C2" 1.387(4) . ?
C1" H1" 0.9302 . ?
C2" C3" 1.369(4) . ?
C2" H2" 0.9301 . ?
C3" C4" 1.377(4) . ?
C3" H3" 0.9299 . ?
C4" C4"A 1.375(4) . ?
C4" H4" 0.9298 . ?
C4"A C10" 1.513(3) . ?
C5"A C5" 1.382(4) . ?
C5"A C8"A 1.390(4) . ?
C5"A C10" 1.510(3) . ?
C5" C6" 1.393(5) . ?
C5" H5" 0.9302 . ?
C6" C7" 1.364(5) . ?
C6" H6" 0.9298 . ?
C7" C8" 1.370(5) . ?
C7" H7" 0.9300 . ?
C8" C8"A 1.386(4) . ?
C8" H8" 0.9297 . ?
C8"A C9" 1.505(3) . ?
C9" C11" 1.543(3) . ?
C9" H9" 1.1032 . ?
C10" C12" 1.562(3) . ?
C10" H10" 1.0965 . ?
C11" C13" 1.437(4) . ?
C11" C12" 1.477(3) . ?
C13" N14" 1.137(3) . ?
C2R O2R 1.191(4) . ?
C2R C3R 1.399(7) . ?
C2R C1R 1.434(8) . ?
C3R H3RA 0.9600 . ?
C3R H3RB 0.9600 . ?
C3R H3RC 0.9600 . ?
C1R H1RA 0.9600 . ?
C1R H1RB 0.9600 . ?
C1R H1RC 0.9600 . ?
